data_2229652
loop_
_publ_author_name
'Liu, Jin-Biao'

_publ_section_title
;
 <i>catena</i>-Poly[[bis(2-aminoethanesulfonato-\k^2^<i>N</i>,<i>O</i>)nickel(II)]-\m-1,4-bis(1<i>H</i>-imidazol-1-yl)benzene-\k^2^<i>N</i>^3^:<i>N</i>^3'^]
;
_journal_coeditor_code GK2349
_journal_issue 4
_journal_name_full 'Acta Crystallographica Section E'
_journal_page_first m452
_journal_paper_doi 10.1107/S1600536811009238
_journal_volume 67
_journal_year 2011
_chemical_formula_iupac '[Ni (C2 H6 N O3 S)2 (C12 H10 N4)]'
_chemical_formula_moiety 'C16 H22 N6 Ni O6 S2'
_chemical_formula_sum 'C16 H22 N6 Ni O6 S2'
_chemical_formula_weight 517.23
_chemical_name_systematic
;
<i>catena</i>-Poly[[bis(2-aminoethanesulfonato-
\k^2^<i>N</i>,<i>O</i>)nickel(II)]-\m-1,4-bis(1<i>H</i>-imidazol-1-
yl)benzene-\k^2^<i>N</i>^3^:<i>N</i>^3'^]
;
_space_group_IT_number 14
_symmetry_cell_setting monoclinic
_symmetry_space_group_name_Hall '-P 2ybc'
_symmetry_space_group_name_H-M 'P 1 21/c 1'
_atom_sites_solution_hydrogens geom
_atom_sites_solution_primary direct
_atom_sites_solution_secondary difmap
_audit_creation_method SHELXL-97
_cell_angle_alpha 90.00
_cell_angle_beta 96.19(3)
_cell_angle_gamma 90.00
_cell_formula_units_Z 2
_cell_length_a 7.4559(15)
_cell_length_b 11.494(2)
_cell_length_c 12.481(3)
_cell_measurement_reflns_used 9767
_cell_measurement_temperature 295(2)
_cell_measurement_theta_max 27.5
_cell_measurement_theta_min 3.0
_cell_volume 1063.4(4)
_computing_cell_refinement '<i>SMART</i> (Bruker, 2007)'
_computing_data_collection '<i>SMART</i> (Bruker, 2007)'
_computing_data_reduction '<i>SAINT</i> (Bruker, 2007)'
_computing_molecular_graphics '<i>SHELXTL</i> (Sheldrick, 2008)'
_computing_publication_material '<i>SHELXTL</i> (Sheldrick, 2008)'
_computing_structure_refinement '<i>SHELXL97</i> (Sheldrick, 2008)'
_computing_structure_solution '<i>SHELXS97</i> (Sheldrick, 2008)'
_diffrn_ambient_temperature 295(2)
_diffrn_measured_fraction_theta_full 0.999
_diffrn_measured_fraction_theta_max 0.999
_diffrn_measurement_device_type 'Bruker SMART APEX CCD'
_diffrn_measurement_method '\f and \w'
_diffrn_radiation_monochromator graphite
_diffrn_radiation_source 'fine-focus sealed tube'
_diffrn_radiation_type MoK\a
_diffrn_radiation_wavelength 0.71073
_diffrn_reflns_av_R_equivalents 0.0564
_diffrn_reflns_av_sigmaI/netI 0.0463
_diffrn_reflns_limit_h_max 9
_diffrn_reflns_limit_h_min -9
_diffrn_reflns_limit_k_max 14
_diffrn_reflns_limit_k_min -14
_diffrn_reflns_limit_l_max 16
_diffrn_reflns_limit_l_min -16
_diffrn_reflns_number 10967
_diffrn_reflns_theta_full 27.46
_diffrn_reflns_theta_max 27.46
_diffrn_reflns_theta_min 3.27
_exptl_absorpt_coefficient_mu 1.156
_exptl_absorpt_correction_T_max 0.891
_exptl_absorpt_correction_T_min 0.841
_exptl_absorpt_correction_type multi-scan
_exptl_absorpt_process_details '(SADABS; Sheldrick, 1996)'
_exptl_crystal_colour blue
_exptl_crystal_density_diffrn 1.615
_exptl_crystal_density_method 'not measured'
_exptl_crystal_description block
_exptl_crystal_F_000 536
_exptl_crystal_size_max 0.15
_exptl_crystal_size_mid 0.13
_exptl_crystal_size_min 0.10
_refine_diff_density_max 0.281
_refine_diff_density_min -0.468
_refine_ls_extinction_method none
_refine_ls_goodness_of_fit_ref 1.136
_refine_ls_hydrogen_treatment constr
_refine_ls_matrix_type full
_refine_ls_number_parameters 142
_refine_ls_number_reflns 2426
_refine_ls_number_restraints 0
_refine_ls_restrained_S_all 1.136
_refine_ls_R_factor_all 0.0683
_refine_ls_R_factor_gt 0.0485
_refine_ls_shift/su_max 0.000
_refine_ls_shift/su_mean 0.000
_refine_ls_structure_factor_coef Fsqd
_refine_ls_weighting_details 'calc w=1/[\s^2^(Fo^2^)+(0.0348P)^2^+0.7272P] where P=(Fo^2^+2Fc^2^)/3'
_refine_ls_weighting_scheme calc
_refine_ls_wR_factor_gt 0.0910
_refine_ls_wR_factor_ref 0.0970
_reflns_number_gt 1974
_reflns_number_total 2426
_reflns_threshold_expression I>2\s(I)
_cod_data_source_file gk2349.cif
_cod_data_source_block I
_cod_original_sg_symbol_H-M 'P 21/c'
_cod_database_code 2229652
_cod_database_fobs_code 2229652

loop_
_symmetry_equiv_pos_as_xyz
'x, y, z'
'-x, y+1/2, -z+1/2'
'-x, -y, -z'
'x, -y-1/2, z-1/2'

loop_
_atom_site_type_symbol
_atom_site_label
_atom_site_fract_x
_atom_site_fract_y
_atom_site_fract_z
_atom_site_U_iso_or_equiv
_atom_site_adp_type
_atom_site_calc_flag
_atom_site_refinement_flags
_atom_site_occupancy
_atom_site_disorder_assembly
_atom_site_disorder_group
N N1 0.8455(3) -0.0438(2) 0.85704(19) 0.0309(6) Uani d . 1 . .
H H1A 0.8967 -0.1070 0.8304 0.037 Uiso calc R 1 . .
H H1B 0.7365 -0.0661 0.8744 0.037 Uiso calc R 1 . .
C C1 0.8139(5) 0.0411(3) 0.7680(3) 0.0441(9) Uani d . 1 . .
H H1C 0.7468 0.1069 0.7916 0.053 Uiso calc R 1 . .
H H1D 0.7420 0.0050 0.7076 0.053 Uiso calc R 1 . .
Ni Ni1 1.0000 0.0000 1.0000 0.01926(15) Uani d S 1 . .
S S1 1.10651(11) 0.18961(6) 0.81832(6) 0.0343(2) Uani d . 1 . .
N N2 0.7881(3) 0.11099(19) 1.03850(19) 0.0270(5) Uani d . 1 . .
O O1 1.1241(3) 0.14000(16) 0.92774(15) 0.0286(5) Uani d . 1 . .
N N3 0.6253(3) 0.27144(19) 1.04500(18) 0.0252(5) Uani d . 1 . .
C C7 0.5608(4) 0.3874(2) 1.0207(2) 0.0233(6) Uani d . 1 . .
O O3 0.9938(3) 0.29267(19) 0.8110(2) 0.0523(7) Uani d . 1 . .
O O2 1.2806(3) 0.2066(2) 0.7786(2) 0.0556(7) Uani d . 1 . .
C C3 0.7630(4) 0.2182(2) 1.0020(2) 0.0310(7) Uani d . 1 . .
H H3 0.8314 0.2529 0.9527 0.037 Uiso calc R 1 . .
C C5 0.6610(4) 0.0958(3) 1.1103(3) 0.0363(8) Uani d . 1 . .
H H5 0.6455 0.0278 1.1486 0.044 Uiso calc R 1 . .
C C4 0.5626(4) 0.1936(3) 1.1170(3) 0.0352(8) Uani d . 1 . .
H H4 0.4714 0.2061 1.1609 0.042 Uiso calc R 1 . .
C C6 0.6539(5) 0.4610(3) 0.9619(3) 0.0551(11) Uani d . 1 . .
H H6 0.7584 0.4353 0.9349 0.066 Uiso calc R 1 . .
C C2 0.9901(5) 0.0834(3) 0.7320(3) 0.0456(9) Uani d . 1 . .
H H2A 0.9659 0.1163 0.6604 0.055 Uiso calc R 1 . .
H H2B 1.0690 0.0169 0.7270 0.055 Uiso calc R 1 . .
C C8 0.4054(5) 0.4257(3) 1.0584(3) 0.0551(11) Uani d . 1 . .
H H8 0.3393 0.3757 1.0977 0.066 Uiso calc R 1 . .

loop_
_atom_site_aniso_label
_atom_site_aniso_U_11
_atom_site_aniso_U_22
_atom_site_aniso_U_33
_atom_site_aniso_U_12
_atom_site_aniso_U_13
_atom_site_aniso_U_23
N1 0.0350(14) 0.0287(13) 0.0289(14) -0.0018(11) 0.0032(11) -0.0013(11)
C1 0.051(2) 0.046(2) 0.0330(19) 0.0049(17) -0.0058(16) 0.0065(15)
Ni1 0.0240(3) 0.0133(2) 0.0217(3) 0.0050(2) 0.00797(19) 0.00226(19)
S1 0.0476(5) 0.0250(4) 0.0340(4) 0.0060(3) 0.0211(4) 0.0105(3)
N2 0.0303(13) 0.0198(12) 0.0326(14) 0.0079(10) 0.0114(11) 0.0040(10)
O1 0.0359(12) 0.0209(10) 0.0307(11) -0.0019(9) 0.0104(9) 0.0061(8)
N3 0.0255(13) 0.0181(12) 0.0339(13) 0.0077(10) 0.0114(11) 0.0028(10)
C7 0.0245(14) 0.0172(13) 0.0289(15) 0.0076(11) 0.0061(12) 0.0001(11)
O3 0.0687(18) 0.0327(13) 0.0596(16) 0.0189(12) 0.0253(13) 0.0237(11)
O2 0.0602(17) 0.0518(16) 0.0625(17) -0.0040(12) 0.0420(14) 0.0083(13)
C3 0.0374(17) 0.0217(15) 0.0375(17) 0.0116(12) 0.0199(14) 0.0063(12)
C5 0.0379(18) 0.0232(16) 0.051(2) 0.0074(13) 0.0217(16) 0.0092(14)
C4 0.0314(17) 0.0276(16) 0.050(2) 0.0064(13) 0.0205(15) 0.0082(14)
C6 0.050(2) 0.0357(18) 0.088(3) 0.0263(17) 0.050(2) 0.0252(19)
C2 0.070(3) 0.044(2) 0.0235(17) 0.0024(18) 0.0096(16) 0.0078(14)
C8 0.052(2) 0.0331(19) 0.089(3) 0.0228(17) 0.048(2) 0.0285(19)

loop_
_atom_type_symbol
_atom_type_description
_atom_type_scat_dispersion_real
_atom_type_scat_dispersion_imag
_atom_type_scat_source
C C 0.0033 0.0016 'International Tables Vol C Tables 4.2.6.8 and 6.1.1.4'
H H 0.0000 0.0000 'International Tables Vol C Tables 4.2.6.8 and 6.1.1.4'
N N 0.0061 0.0033 'International Tables Vol C Tables 4.2.6.8 and 6.1.1.4'
O O 0.0106 0.0060 'International Tables Vol C Tables 4.2.6.8 and 6.1.1.4'
S S 0.1246 0.1234 'International Tables Vol C Tables 4.2.6.8 and 6.1.1.4'
Ni Ni 0.3393 1.1124 'International Tables Vol C Tables 4.2.6.8 and 6.1.1.4'

loop_
_geom_angle_atom_site_label_1
_geom_angle_atom_site_label_2
_geom_angle_atom_site_label_3
_geom_angle_site_symmetry_1
_geom_angle_site_symmetry_3
_geom_angle
_geom_angle_publ_flag
C1 N1 Ni1 . . 120.9(2) ?
C1 N1 H1A . . 107.1 ?
Ni1 N1 H1A . . 107.1 ?
C1 N1 H1B . . 107.1 ?
Ni1 N1 H1B . . 107.1 ?
H1A N1 H1B . . 106.8 ?
N1 C1 C2 . . 111.2(3) ?
N1 C1 H1C . . 109.4 ?
C2 C1 H1C . . 109.4 ?
N1 C1 H1D . . 109.4 ?
C2 C1 H1D . . 109.4 ?
H1C C1 H1D . . 108.0 ?
N1 Ni1 N1 3_757 . 180.0 ?
N1 Ni1 O1 3_757 3_757 92.64(9) ?
N1 Ni1 O1 . 3_757 87.36(9) ?
N1 Ni1 O1 3_757 . 87.36(9) ?
N1 Ni1 O1 . . 92.64(9) ?
O1 Ni1 O1 3_757 . 180.0 ?
N1 Ni1 N2 3_757 3_757 89.01(10) ?
N1 Ni1 N2 . 3_757 90.99(10) ?
O1 Ni1 N2 3_757 3_757 90.57(8) ?
O1 Ni1 N2 . 3_757 89.43(8) ?
N1 Ni1 N2 3_757 . 90.99(10) ?
N1 Ni1 N2 . . 89.01(10) ?
O1 Ni1 N2 3_757 . 89.43(8) ?
O1 Ni1 N2 . . 90.57(8) ?
N2 Ni1 N2 3_757 . 180.0000(10) ?
O3 S1 O2 . . 113.74(15) ?
O3 S1 O1 . . 111.58(13) ?
O2 S1 O1 . . 112.03(14) ?
O3 S1 C2 . . 106.22(17) ?
O2 S1 C2 . . 106.24(16) ?
O1 S1 C2 . . 106.43(13) ?
C3 N2 C5 . . 105.1(2) ?
C3 N2 Ni1 . . 124.28(19) ?
C5 N2 Ni1 . . 130.42(18) ?
S1 O1 Ni1 . . 133.89(13) ?
C3 N3 C4 . . 106.8(2) ?
C3 N3 C7 . . 125.9(2) ?
C4 N3 C7 . . 127.4(2) ?
C6 C7 C8 . . 119.1(3) ?
C6 C7 N3 . . 120.8(2) ?
C8 C7 N3 . . 120.1(3) ?
N2 C3 N3 . . 111.7(2) ?
N2 C3 H3 . . 124.1 ?
N3 C3 H3 . . 124.1 ?
C4 C5 N2 . . 110.5(3) ?
C4 C5 H5 . . 124.8 ?
N2 C5 H5 . . 124.8 ?
C5 C4 N3 . . 105.9(3) ?
C5 C4 H4 . . 127.0 ?
N3 C4 H4 . . 127.0 ?
C7 C6 C8 . 3_667 120.8(3) ?
C7 C6 H6 . . 119.6 ?
C8 C6 H6 3_667 . 119.6 ?
C1 C2 S1 . . 114.9(2) ?
C1 C2 H2A . . 108.5 ?
S1 C2 H2A . . 108.5 ?
C1 C2 H2B . . 108.5 ?
S1 C2 H2B . . 108.5 ?
H2A C2 H2B . . 107.5 ?
C7 C8 C6 . 3_667 120.1(3) ?
C7 C8 H8 . . 119.9 ?
C6 C8 H8 3_667 . 119.9 ?

loop_
_geom_bond_atom_site_label_1
_geom_bond_atom_site_label_2
_geom_bond_site_symmetry_2
_geom_bond_distance
_geom_bond_publ_flag
N1 C1 . 1.479(4) ?
N1 Ni1 . 2.079(2) y
N1 H1A . 0.9000 ?
N1 H1B . 0.9000 ?
C1 C2 . 1.513(5) ?
C1 H1C . 0.9700 ?
C1 H1D . 0.9700 ?
Ni1 O1 . 2.1070(18) y
Ni1 N2 . 2.126(2) y
S1 O3 . 1.450(2) ?
S1 O2 . 1.452(2) ?
S1 O1 . 1.473(2) ?
S1 C2 . 1.790(4) ?
N2 C3 . 1.320(3) ?
N2 C5 . 1.384(4) ?
N3 C3 . 1.355(3) ?
N3 C4 . 1.384(4) ?
N3 C7 . 1.438(3) ?
C7 C6 . 1.359(4) ?
C7 C8 . 1.369(4) ?
C3 H3 . 0.9300 ?
C5 C4 . 1.349(4) ?
C5 H5 . 0.9300 ?
C4 H4 . 0.9300 ?
C6 H6 . 0.9300 ?
C2 H2A . 0.9700 ?
C2 H2B . 0.9700 ?
C8 C6 3_667 1.390(4) ?
C8 H8 . 0.9300 ?

loop_
_geom_hbond_atom_site_label_D
_geom_hbond_atom_site_label_H
_geom_hbond_atom_site_label_A
_geom_hbond_site_symmetry_A
_geom_hbond_distance_DH
_geom_hbond_distance_HA
_geom_hbond_distance_DA
_geom_hbond_angle_DHA
_geom_hbond_publ_flag
N1 H1a O3 2_746 0.90 2.33 3.148(3) 151 n
C3 H3 O1 . 0.93 2.59 3.075(4) 113 n
C3 H3 O3 . 0.93 2.29 3.203(4) 165 n
C4 H4 O2 4_466 0.93 2.37 3.274(4) 163 n
C8 H8 O2 4_466 0.93 2.53 3.359(4) 149 n
